data_4071103
loop_
_publ_author_name
'Gosiewska, Silvia'
'Martinez Herreras, Sara'
'Lutz, Martin'
'Spek, Anthony L.'
'Havenith, Remco W. A.'
'van Klink, Gerard P. M.'
'van Koten, Gerard'
'Gebbink, Robertus J. M. Klein'

_publ_section_title
;
 Synthesis, Structure, and Catalytic Performance of Diastereopure
 Five-Coordinated NCN-Pincer Palladium(II) Complexes Bearing Bulky Amino
 Acid Substituents
;
_journal_issue 11
_journal_name_full Organometallics
_journal_page_first 2549
_journal_paper_doi 10.1021/om701261q
_journal_volume 27
_journal_year 2008
_chemical_absolute_configuration ad
_chemical_formula_moiety 'C42 H43 Br0.67 Cl0.33 N2 O2 Pd, 0.35(C4 H10 O), C3 H6 O'
_chemical_formula_sum 'C46.4 H52.5 Br0.67 Cl0.33 N2 O3.35 Pd'
_chemical_formula_weight 863.44
_chemical_name_systematic
; 
 ? 
;
_space_group_IT_number 18
_symmetry_cell_setting orthorhombic
_symmetry_space_group_name_Hall 'P 2 2ab'
_symmetry_space_group_name_H-M 'P 21 21 2'
_atom_sites_solution_hydrogens difmap
_atom_sites_solution_primary direct
_atom_sites_solution_secondary difmap
_audit_creation_method SHELXL-97
_cell_angle_alpha 90.00
_cell_angle_beta 90.00
_cell_angle_gamma 90.00
_cell_formula_units_Z 4
_cell_length_a 17.0116(1)
_cell_length_b 23.8755(2)
_cell_length_c 9.9206(1)
_cell_measurement_reflns_used 91189
_cell_measurement_temperature 150(2)
_cell_measurement_theta_max 27.48
_cell_measurement_theta_min 1.02
_cell_volume 4029.36(6)
_computing_cell_refinement HKL2000
_computing_data_collection 'Nonius COLLECT'
_computing_data_reduction 'HKL2000, SortAV'
_computing_structure_refinement 'SHELXL-97 (Sheldrick, 1997)'
_computing_structure_solution 'SIR-97 (Altomare et al., 1997)'
_diffrn_ambient_temperature 150(2)
_diffrn_measured_fraction_theta_full 1.000
_diffrn_measured_fraction_theta_max 1.000
_diffrn_measurement_device_type 'Nonius KappaCCD'
_diffrn_radiation_monochromator graphite
_diffrn_radiation_source 'rotating anode'
_diffrn_radiation_type MoK\a
_diffrn_radiation_wavelength 0.71073
_diffrn_reflns_av_R_equivalents 0.0506
_diffrn_reflns_av_sigmaI/netI 0.0317
_diffrn_reflns_limit_h_max 22
_diffrn_reflns_limit_h_min -22
_diffrn_reflns_limit_k_max 30
_diffrn_reflns_limit_k_min -30
_diffrn_reflns_limit_l_max 12
_diffrn_reflns_limit_l_min -12
_diffrn_reflns_number 78778
_diffrn_reflns_theta_full 27.47
_diffrn_reflns_theta_max 27.47
_diffrn_reflns_theta_min 1.47
_exptl_absorpt_coefficient_mu 1.191
_exptl_absorpt_correction_T_max 0.93
_exptl_absorpt_correction_T_min 0.80
_exptl_absorpt_correction_type multi-scan
_exptl_crystal_colour yellow
_exptl_crystal_density_diffrn 1.423
_exptl_crystal_density_method 'not measured'
_exptl_crystal_description needle
_exptl_crystal_F_000 1787
_exptl_crystal_size_max 0.42
_exptl_crystal_size_mid 0.18
_exptl_crystal_size_min 0.06
_refine_diff_density_max 1.310
_refine_diff_density_min -0.580
_refine_diff_density_rms 0.067
_refine_ls_abs_structure_details 'Flack H D (1983), Acta Cryst. A39, 876-881'
_refine_ls_abs_structure_Flack -0.028(8)
_refine_ls_extinction_method none
_refine_ls_goodness_of_fit_ref 1.069
_refine_ls_hydrogen_treatment constr
_refine_ls_matrix_type full
_refine_ls_number_parameters 495
_refine_ls_number_reflns 9226
_refine_ls_number_restraints 6
_refine_ls_restrained_S_all 1.069
_refine_ls_R_factor_all 0.0341
_refine_ls_R_factor_gt 0.0295
_refine_ls_shift/su_max 0.002
_refine_ls_shift/su_mean 0.000
_refine_ls_structure_factor_coef Fsqd
_refine_ls_weighting_details 'calc w=1/[\s^2^(Fo^2^)+(0.0414P)^2^+1.7894P] where P=(Fo^2^+2Fc^2^)/3'
_refine_ls_weighting_scheme calc
_refine_ls_wR_factor_gt 0.0750
_refine_ls_wR_factor_ref 0.0772
_reflns_number_gt 8499
_reflns_number_total 9226
_reflns_threshold_expression I>2\s(I)
_cod_data_source_file om701261q-file002.cif
_cod_data_source_block s3355a
_cod_original_formula_sum 'C46.40 H52.50 Br0.67 Cl0.33 N2 O3.35 Pd'
_cod_database_code 4071103

loop_
_symmetry_equiv_pos_as_xyz
'x, y, z'
'-x, -y, z'
'x+1/2, -y+1/2, -z'
'-x+1/2, y+1/2, -z'

loop_
_atom_site_label
_atom_site_type_symbol
_atom_site_fract_x
_atom_site_fract_y
_atom_site_fract_z
_atom_site_U_iso_or_equiv
_atom_site_adp_type
_atom_site_occupancy
_atom_site_symmetry_multiplicity
_atom_site_calc_flag
_atom_site_refinement_flags
Pd1 Pd 0.193326(11) 0.139360(8) 0.75575(2) 0.01917(5) Uani 1 1 d .
Br1 Br 0.11877(2) 0.063977(15) 0.61872(4) 0.02792(9) Uani 0.67 1 d P
Cl1 Cl 0.11877(2) 0.063977(15) 0.61872(4) 0.02792(9) Uani 0.33 1 d P
O1 O 0.14859(12) 0.00588(8) 0.91321(19) 0.0250(4) Uani 1 1 d .
H1O H 0.1438 0.0214 0.8315 0.050 Uiso 1 1 d .
O2 O 0.12207(13) 0.17435(8) 0.4305(2) 0.0253(4) Uani 1 1 d .
H2O H 0.1192 0.1466 0.4945 0.050 Uiso 1 1 d .
N1 N 0.13290(14) 0.13113(9) 0.9447(2) 0.0225(5) Uani 1 1 d .
N2 N 0.26980(13) 0.16950(9) 0.5999(2) 0.0199(5) Uani 1 1 d .
C1 C 0.24862(17) 0.19570(11) 0.8559(3) 0.0216(6) Uani 1 1 d .
C2 C 0.21558(19) 0.21476(12) 0.9753(3) 0.0242(7) Uani 1 1 d .
C3 C 0.2534(2) 0.25830(12) 1.0431(3) 0.0298(7) Uani 1 1 d .
H3 H 0.2322 0.2724 1.1249 0.036 Uiso 1 1 calc R
C4 C 0.3224(2) 0.28097(13) 0.9904(3) 0.0311(7) Uani 1 1 d .
H4 H 0.3481 0.3103 1.0379 0.037 Uiso 1 1 calc R
C5 C 0.35427(18) 0.26177(12) 0.8702(3) 0.0271(6) Uani 1 1 d .
H5 H 0.4007 0.2782 0.8347 0.033 Uiso 1 1 calc R
C6 C 0.31697(17) 0.21781(11) 0.8021(3) 0.0223(6) Uani 1 1 d .
C7 C 0.13820(19) 0.18913(12) 1.0098(3) 0.0272(7) Uani 1 1 d .
H7A H 0.0950 0.2132 0.9763 0.033 Uiso 1 1 calc R
H7B H 0.1330 0.1858 1.1089 0.033 Uiso 1 1 calc R
C8 C 0.04731(18) 0.11620(14) 0.9277(3) 0.0303(7) Uani 1 1 d .
H8A H 0.0413 0.0825 0.8703 0.036 Uiso 1 1 calc R
H8B H 0.0179 0.1476 0.8862 0.036 Uiso 1 1 calc R
C9 C 0.01786(19) 0.10475(15) 1.0715(3) 0.0339(7) Uani 1 1 d .
H9A H -0.0288 0.0800 1.0707 0.041 Uiso 1 1 calc R
H9B H 0.0044 0.1401 1.1184 0.041 Uiso 1 1 calc R
C10 C 0.08845(18) 0.07574(13) 1.1384(3) 0.0296(7) Uani 1 1 d .
H10A H 0.0800 0.0347 1.1419 0.035 Uiso 1 1 calc R
H10B H 0.0956 0.0897 1.2315 0.035 Uiso 1 1 calc R
C11 C 0.16237(17) 0.08981(11) 1.0506(3) 0.0214(6) Uani 1 1 d .
H11 H 0.2013 0.1097 1.1091 0.026 Uiso 1 1 calc R
C12 C 0.20190(17) 0.03638(11) 0.9950(3) 0.0218(5) Uani 1 1 d .
C13 C 0.22307(16) -0.00258(11) 1.1144(3) 0.0226(6) Uani 1 1 d .
C14 C 0.22275(18) -0.06050(12) 1.0943(3) 0.0289(6) Uani 1 1 d .
H14 H 0.2053 -0.0754 1.0107 0.035 Uiso 1 1 calc R
C15 C 0.2478(2) -0.09643(13) 1.1956(4) 0.0363(8) Uani 1 1 d .
H15 H 0.2471 -0.1358 1.1810 0.044 Uiso 1 1 calc R
C16 C 0.2738(2) -0.07536(13) 1.3179(3) 0.0336(7) Uani 1 1 d .
H16 H 0.2919 -0.1001 1.3862 0.040 Uiso 1 1 calc R
C17 C 0.2731(2) -0.01786(13) 1.3404(3) 0.0342(7) Uani 1 1 d .
H17 H 0.2897 -0.0030 1.4246 0.041 Uiso 1 1 calc R
C18 C 0.24792(18) 0.01767(11) 1.2382(3) 0.0306(6) Uani 1 1 d .
H18 H 0.2477 0.0569 1.2536 0.037 Uiso 1 1 calc R
C19 C 0.28018(17) 0.04698(11) 0.9225(3) 0.0215(6) Uani 1 1 d .
C20 C 0.33838(18) 0.08055(12) 0.9794(3) 0.0270(6) Uani 1 1 d .
H20 H 0.3272 0.1011 1.0591 0.032 Uiso 1 1 calc R
C21 C 0.41263(19) 0.08443(13) 0.9213(3) 0.0318(7) Uani 1 1 d .
H21 H 0.4514 0.1077 0.9613 0.038 Uiso 1 1 calc R
C22 C 0.43020(19) 0.05460(13) 0.8059(3) 0.0331(7) Uani 1 1 d .
H22 H 0.4810 0.0571 0.7668 0.040 Uiso 1 1 calc R
C23 C 0.37339(17) 0.02117(11) 0.7479(4) 0.0308(6) Uani 1 1 d .
H23 H 0.3849 0.0008 0.6680 0.037 Uiso 1 1 calc R
C24 C 0.29903(19) 0.01717(12) 0.8065(3) 0.0275(6) Uani 1 1 d .
H24 H 0.2606 -0.0064 0.7664 0.033 Uiso 1 1 calc R
C25 C 0.34256(17) 0.19047(13) 0.6733(3) 0.0226(6) Uani 1 1 d .
H25A H 0.3783 0.1588 0.6931 0.027 Uiso 1 1 calc R
H25B H 0.3711 0.2178 0.6163 0.027 Uiso 1 1 calc R
C26 C 0.29507(18) 0.12503(12) 0.5025(3) 0.0240(6) Uani 1 1 d .
H26A H 0.2491 0.1046 0.4663 0.029 Uiso 1 1 calc R
H26B H 0.3310 0.0980 0.5463 0.029 Uiso 1 1 calc R
C27 C 0.33707(18) 0.15722(12) 0.3913(3) 0.0275(6) Uani 1 1 d .
H27A H 0.3910 0.1677 0.4189 0.033 Uiso 1 1 calc R
H27B H 0.3396 0.1351 0.3071 0.033 Uiso 1 1 calc R
C28 C 0.28543(18) 0.20866(13) 0.3742(3) 0.0293(7) Uani 1 1 d .
H28A H 0.2468 0.2025 0.3010 0.035 Uiso 1 1 calc R
H28B H 0.3179 0.2417 0.3510 0.035 Uiso 1 1 calc R
C29 C 0.24263(17) 0.21823(12) 0.5100(3) 0.0207(6) Uani 1 1 d .
H29 H 0.2625 0.2539 0.5501 0.025 Uiso 1 1 calc R
C30 C 0.15278(17) 0.22382(12) 0.4895(3) 0.0223(6) Uani 1 1 d .
C31 C 0.13750(16) 0.27061(11) 0.3852(3) 0.0222(6) Uani 1 1 d .
C32 C 0.18461(18) 0.31864(11) 0.3770(3) 0.0266(6) Uani 1 1 d .
H32 H 0.2283 0.3227 0.4359 0.032 Uiso 1 1 calc R
C33 C 0.1682(2) 0.36056(13) 0.2833(3) 0.0325(7) Uani 1 1 d .
H33 H 0.2009 0.3927 0.2780 0.039 Uiso 1 1 calc R
C34 C 0.1042(2) 0.35532(14) 0.1981(3) 0.0345(7) Uani 1 1 d .
H34 H 0.0932 0.3837 0.1337 0.041 Uiso 1 1 calc R
C35 C 0.05621(19) 0.30862(14) 0.2068(3) 0.0319(7) Uani 1 1 d .
H35 H 0.0119 0.3052 0.1491 0.038 Uiso 1 1 calc R
C36 C 0.07275(18) 0.26660(13) 0.2998(3) 0.0265(6) Uani 1 1 d .
H36 H 0.0394 0.2347 0.3052 0.032 Uiso 1 1 calc R
C37 C 0.10591(16) 0.24163(11) 0.6143(3) 0.0225(6) Uani 1 1 d .
C38 C 0.13235(18) 0.28373(12) 0.7010(3) 0.0259(6) Uani 1 1 d .
H38 H 0.1839 0.2983 0.6901 0.031 Uiso 1 1 calc R
C39 C 0.0849(2) 0.30460(14) 0.8024(3) 0.0357(8) Uani 1 1 d .
H39 H 0.1041 0.3329 0.8610 0.043 Uiso 1 1 calc R
C40 C 0.0090(2) 0.28406(15) 0.8183(3) 0.0384(8) Uani 1 1 d .
H40 H -0.0242 0.2989 0.8865 0.046 Uiso 1 1 calc R
C41 C -0.01766(18) 0.24227(14) 0.7354(4) 0.0372(8) Uani 1 1 d .
H41 H -0.0690 0.2275 0.7482 0.045 Uiso 1 1 calc R
C42 C 0.02944(17) 0.22136(13) 0.6332(3) 0.0298(7) Uani 1 1 d .
H42 H 0.0097 0.1930 0.5752 0.036 Uiso 1 1 calc R
O3 O 0.36590(17) 0.33629(11) 0.5330(3) 0.0546(7) Uani 1 1 d .
C43 C 0.3838(2) 0.40308(16) 0.3584(4) 0.0476(9) Uani 1 1 d .
H43A H 0.3600 0.3741 0.3015 0.071 Uiso 1 1 calc R
H43B H 0.4362 0.4123 0.3242 0.071 Uiso 1 1 calc R
H43C H 0.3508 0.4367 0.3569 0.071 Uiso 1 1 calc R
C44 C 0.3904(2) 0.38182(15) 0.5009(4) 0.0381(8) Uani 1 1 d .
C45 C 0.4293(2) 0.42101(19) 0.5986(4) 0.0552(11) Uani 1 1 d .
H45A H 0.4030 0.4575 0.5956 0.083 Uiso 1 1 calc R
H45B H 0.4848 0.4256 0.5739 0.083 Uiso 1 1 calc R
H45C H 0.4257 0.4055 0.6898 0.083 Uiso 1 1 calc R
O4 O 0.5000 0.0000 0.4516(7) 0.0565(15) Uani 0.70 2 d SP
C46 C 0.5053(3) 0.0479(3) 0.3665(7) 0.0582(16) Uani 0.70 1 d P
H46A H 0.4551 0.0547 0.3188 0.070 Uiso 0.70 1 calc PR
H46B H 0.5479 0.0435 0.2993 0.070 Uiso 0.70 1 calc PR
C47 C 0.5234(4) 0.0943(3) 0.4636(8) 0.081(2) Uani 0.70 1 d PU
H47A H 0.4874 0.0921 0.5406 0.122 Uiso 0.70 1 calc PR
H47B H 0.5168 0.1305 0.4182 0.122 Uiso 0.70 1 calc PR
H47C H 0.5777 0.0907 0.4953 0.122 Uiso 0.70 1 calc PR

loop_
_atom_site_aniso_label
_atom_site_aniso_U_11
_atom_site_aniso_U_22
_atom_site_aniso_U_33
_atom_site_aniso_U_23
_atom_site_aniso_U_13
_atom_site_aniso_U_12
Pd1 0.02317(10) 0.01772(9) 0.01663(9) 0.00130(9) 0.00094(9) 0.00066(8)
Br1 0.03246(19) 0.02555(17) 0.02574(17) 0.00334(14) -0.00359(16) -0.00377(16)
Cl1 0.03246(19) 0.02555(17) 0.02574(17) 0.00334(14) -0.00359(16) -0.00377(16)
O1 0.0283(11) 0.0246(10) 0.0221(10) 0.0012(8) -0.0039(8) -0.0023(8)
O2 0.0327(11) 0.0195(9) 0.0236(10) -0.0010(8) -0.0068(9) -0.0015(9)
N1 0.0264(12) 0.0207(12) 0.0203(11) 0.0050(9) 0.0044(9) 0.0063(10)
N2 0.0234(12) 0.0178(11) 0.0184(11) -0.0001(9) 0.0008(9) 0.0002(9)
C1 0.0285(15) 0.0166(13) 0.0197(13) 0.0020(10) -0.0037(11) 0.0044(11)
C2 0.0403(18) 0.0176(13) 0.0148(12) 0.0046(11) -0.0001(12) 0.0073(12)
C3 0.050(2) 0.0216(14) 0.0181(14) 0.0016(11) -0.0043(13) 0.0105(14)
C4 0.047(2) 0.0246(15) 0.0214(14) -0.0030(12) -0.0112(13) -0.0036(14)
C5 0.0319(16) 0.0227(14) 0.0269(15) 0.0021(12) -0.0074(13) -0.0020(12)
C6 0.0277(15) 0.0203(13) 0.0188(12) 0.0020(10) -0.0069(11) 0.0035(12)
C7 0.0388(18) 0.0203(14) 0.0226(14) 0.0019(11) 0.0067(13) 0.0084(13)
C8 0.0268(16) 0.0365(17) 0.0276(16) 0.0093(13) 0.0033(12) 0.0076(13)
C9 0.0280(17) 0.0407(18) 0.0329(17) 0.0094(14) 0.0141(13) 0.0056(14)
C10 0.0311(15) 0.0318(16) 0.0258(15) 0.0080(13) 0.0092(12) 0.0036(13)
C11 0.0267(14) 0.0203(14) 0.0172(13) 0.0044(11) 0.0032(11) 0.0035(11)
C12 0.0246(14) 0.0186(13) 0.0222(13) -0.0012(10) -0.0008(12) -0.0008(12)
C13 0.0221(13) 0.0204(13) 0.0252(14) 0.0032(12) 0.0014(12) -0.0026(11)
C14 0.0337(16) 0.0212(14) 0.0320(16) 0.0011(12) -0.0049(12) -0.0020(12)
C15 0.046(2) 0.0191(15) 0.0441(18) 0.0056(13) -0.0072(16) 0.0016(14)
C16 0.0402(18) 0.0260(17) 0.0345(17) 0.0103(13) -0.0052(14) 0.0025(14)
C17 0.050(2) 0.0300(17) 0.0229(15) 0.0042(12) -0.0080(14) -0.0012(15)
C18 0.0440(17) 0.0194(13) 0.0285(15) 0.0041(13) -0.0026(15) 0.0017(12)
C19 0.0261(14) 0.0170(13) 0.0215(13) 0.0021(10) 0.0012(11) 0.0024(11)
C20 0.0303(15) 0.0244(15) 0.0263(15) -0.0008(12) 0.0021(12) 0.0017(12)
C21 0.0274(15) 0.0272(15) 0.0408(18) 0.0035(13) -0.0002(13) -0.0040(13)
C22 0.0276(16) 0.0313(17) 0.0405(17) 0.0083(14) 0.0086(13) 0.0071(13)
C23 0.0353(15) 0.0295(14) 0.0275(14) 0.0013(14) 0.0068(16) 0.0106(12)
C24 0.0308(16) 0.0260(14) 0.0258(13) -0.0012(11) 0.0021(13) 0.0047(13)
C25 0.0205(14) 0.0249(15) 0.0224(14) 0.0016(11) -0.0012(11) 0.0014(12)
C26 0.0283(15) 0.0227(14) 0.0211(13) -0.0011(10) 0.0027(12) 0.0039(11)
C27 0.0313(15) 0.0295(15) 0.0216(14) -0.0010(12) 0.0053(12) 0.0027(12)
C28 0.0352(17) 0.0326(16) 0.0202(13) 0.0072(13) 0.0076(12) 0.0045(13)
C29 0.0241(15) 0.0190(13) 0.0191(13) 0.0028(11) -0.0008(11) 0.0010(11)
C30 0.0260(15) 0.0192(14) 0.0218(14) -0.0010(11) -0.0040(11) -0.0009(12)
C31 0.0283(15) 0.0225(13) 0.0160(12) -0.0003(11) -0.0010(11) 0.0055(11)
C32 0.0335(16) 0.0217(13) 0.0247(14) -0.0010(11) -0.0058(13) 0.0048(12)
C33 0.0425(17) 0.0213(14) 0.0338(16) 0.0045(12) 0.0007(13) 0.0025(13)
C34 0.0443(19) 0.0336(17) 0.0256(14) 0.0087(13) 0.0009(13) 0.0149(15)
C35 0.0344(17) 0.0369(18) 0.0244(15) 0.0035(13) -0.0051(12) 0.0098(14)
C36 0.0264(15) 0.0292(15) 0.0238(14) -0.0008(12) 0.0000(11) 0.0044(13)
C37 0.0255(14) 0.0217(13) 0.0203(13) 0.0061(11) -0.0017(12) 0.0026(11)
C38 0.0321(16) 0.0229(14) 0.0227(13) 0.0003(11) 0.0009(12) 0.0022(12)
C39 0.050(2) 0.0303(17) 0.0268(15) -0.0022(13) 0.0019(14) 0.0120(16)
C40 0.043(2) 0.0429(19) 0.0292(16) 0.0065(15) 0.0108(15) 0.0225(16)
C41 0.0239(14) 0.0469(18) 0.0408(19) 0.0125(17) 0.0029(15) 0.0096(13)
C42 0.0286(15) 0.0319(16) 0.0288(16) 0.0041(13) -0.0045(13) 0.0032(13)
O3 0.0529(17) 0.0378(15) 0.073(2) 0.0109(14) 0.0112(15) 0.0043(13)
C43 0.051(2) 0.047(2) 0.046(2) 0.0005(17) -0.0058(18) 0.0002(18)
C44 0.0283(17) 0.044(2) 0.0420(19) -0.0003(16) -0.0002(15) 0.0084(15)
C45 0.041(2) 0.081(3) 0.043(2) -0.006(2) -0.0032(18) -0.011(2)
O4 0.024(2) 0.052(3) 0.093(5) 0.000 0.000 -0.009(2)
C46 0.027(3) 0.082(4) 0.066(4) -0.001(4) 0.002(3) -0.001(3)
C47 0.047(4) 0.107(6) 0.090(5) 0.052(5) 0.005(4) 0.001(4)

loop_
_atom_type_symbol
_atom_type_description
_atom_type_scat_dispersion_real
_atom_type_scat_dispersion_imag
_atom_type_scat_source
C C 0.0033 0.0016 'International Tables Vol C Tables 4.2.6.8 and 6.1.1.4'
H H 0.0000 0.0000 'International Tables Vol C Tables 4.2.6.8 and 6.1.1.4'
Br Br -0.2901 2.4595 'International Tables Vol C Tables 4.2.6.8 and 6.1.1.4'
Cl Cl 0.1484 0.1585 'International Tables Vol C Tables 4.2.6.8 and 6.1.1.4'
N N 0.0061 0.0033 'International Tables Vol C Tables 4.2.6.8 and 6.1.1.4'
O O 0.0106 0.0060 'International Tables Vol C Tables 4.2.6.8 and 6.1.1.4'
Pd Pd -0.9988 1.0072 'International Tables Vol C Tables 4.2.6.8 and 6.1.1.4'

loop_
_geom_angle_atom_site_label_1
_geom_angle_atom_site_label_2
_geom_angle_atom_site_label_3
_geom_angle
_geom_angle_site_symmetry_3
C1 Pd1 N2 80.84(10) .
C1 Pd1 N1 81.18(11) .
N2 Pd1 N1 161.89(9) .
C1 Pd1 Br1 179.47(8) .
N2 Pd1 Br1 98.74(6) .
N1 Pd1 Br1 99.23(7) .
C12 O1 H1O 111.3 .
C30 O2 H2O 109.6 .
C8 N1 C11 104.0(2) .
C8 N1 C7 108.5(2) .
C11 N1 C7 106.0(2) .
C8 N1 Pd1 112.69(17) .
C11 N1 Pd1 120.21(16) .
C7 N1 Pd1 104.91(16) .
C26 N2 C25 108.0(2) .
C26 N2 C29 104.4(2) .
C25 N2 C29 105.9(2) .
C26 N2 Pd1 113.64(16) .
C25 N2 Pd1 105.00(16) .
C29 N2 Pd1 119.33(17) .
C6 C1 C2 123.0(3) .
C6 C1 Pd1 118.6(2) .
C2 C1 Pd1 118.3(2) .
C1 C2 C3 117.9(3) .
C1 C2 C7 114.8(3) .
C3 C2 C7 127.0(3) .
C4 C3 C2 119.8(3) .
C4 C3 H3 120.1 .
C2 C3 H3 120.1 .
C5 C4 C3 121.5(3) .
C5 C4 H4 119.2 .
C3 C4 H4 119.2 .
C4 C5 C6 119.0(3) .
C4 C5 H5 120.5 .
C6 C5 H5 120.5 .
C1 C6 C5 118.7(3) .
C1 C6 C25 114.0(2) .
C5 C6 C25 127.3(3) .
C2 C7 N1 109.1(2) .
C2 C7 H7A 109.9 .
N1 C7 H7A 109.9 .
C2 C7 H7B 109.9 .
N1 C7 H7B 109.9 .
H7A C7 H7B 108.3 .
N1 C8 C9 104.6(2) .
N1 C8 H8A 110.8 .
C9 C8 H8A 110.8 .
N1 C8 H8B 110.8 .
C9 C8 H8B 110.8 .
H8A C8 H8B 108.9 .
C8 C9 C10 103.1(2) .
C8 C9 H9A 111.1 .
C10 C9 H9A 111.1 .
C8 C9 H9B 111.1 .
C10 C9 H9B 111.1 .
H9A C9 H9B 109.1 .
C9 C10 C11 106.9(2) .
C9 C10 H10A 110.3 .
C11 C10 H10A 110.3 .
C9 C10 H10B 110.3 .
C11 C10 H10B 110.3 .
H10A C10 H10B 108.6 .
N1 C11 C12 115.6(2) .
N1 C11 C10 104.9(2) .
C12 C11 C10 111.8(2) .
N1 C11 H11 108.1 .
C12 C11 H11 108.1 .
C10 C11 H11 108.1 .
O1 C12 C19 111.8(2) .
O1 C12 C11 110.5(2) .
C19 C12 C11 114.2(2) .
O1 C12 C13 106.1(2) .
C19 C12 C13 104.8(2) .
C11 C12 C13 108.9(2) .
C18 C13 C14 118.2(3) .
C18 C13 C12 122.6(2) .
C14 C13 C12 119.0(3) .
C15 C14 C13 120.4(3) .
C15 C14 H14 119.8 .
C13 C14 H14 119.8 .
C16 C15 C14 120.5(3) .
C16 C15 H15 119.7 .
C14 C15 H15 119.7 .
C15 C16 C17 119.7(3) .
C15 C16 H16 120.1 .
C17 C16 H16 120.1 .
C18 C17 C16 119.2(3) .
C18 C17 H17 120.4 .
C16 C17 H17 120.4 .
C13 C18 C17 121.8(3) .
C13 C18 H18 119.1 .
C17 C18 H18 119.1 .
C24 C19 C20 117.8(3) .
C24 C19 C12 120.3(3) .
C20 C19 C12 121.4(2) .
C21 C20 C19 121.0(3) .
C21 C20 H20 119.5 .
C19 C20 H20 119.5 .
C22 C21 C20 120.4(3) .
C22 C21 H21 119.8 .
C20 C21 H21 119.8 .
C23 C22 C21 119.5(3) .
C23 C22 H22 120.2 .
C21 C22 H22 120.2 .
C22 C23 C24 120.1(3) .
C22 C23 H23 120.0 .
C24 C23 H23 120.0 .
C19 C24 C23 121.2(3) .
C19 C24 H24 119.4 .
C23 C24 H24 119.4 .
C6 C25 N2 108.4(2) .
C6 C25 H25A 110.0 .
N2 C25 H25A 110.0 .
C6 C25 H25B 110.0 .
N2 C25 H25B 110.0 .
H25A C25 H25B 108.4 .
N2 C26 C27 104.1(2) .
N2 C26 H26A 110.9 .
C27 C26 H26A 110.9 .
N2 C26 H26B 110.9 .
C27 C26 H26B 110.9 .
H26A C26 H26B 108.9 .
C28 C27 C26 102.6(2) .
C28 C27 H27A 111.3 .
C26 C27 H27A 111.3 .
C28 C27 H27B 111.3 .
C26 C27 H27B 111.3 .
H27A C27 H27B 109.2 .
C27 C28 C29 107.1(2) .
C27 C28 H28A 110.3 .
C29 C28 H28A 110.3 .
C27 C28 H28B 110.3 .
C29 C28 H28B 110.3 .
H28A C28 H28B 108.6 .
N2 C29 C30 116.0(2) .
N2 C29 C28 104.6(2) .
C30 C29 C28 111.3(2) .
N2 C29 H29 108.2 .
C30 C29 H29 108.2 .
C28 C29 H29 108.2 .
O2 C30 C37 111.9(2) .
O2 C30 C31 105.3(2) .
C37 C30 C31 104.7(2) .
O2 C30 C29 110.2(2) .
C37 C30 C29 115.6(2) .
C31 C30 C29 108.4(2) .
C36 C31 C32 118.2(3) .
C36 C31 C30 119.4(3) .
C32 C31 C30 122.3(2) .
C33 C32 C31 120.8(3) .
C33 C32 H32 119.6 .
C31 C32 H32 119.6 .
C34 C33 C32 120.0(3) .
C34 C33 H33 120.0 .
C32 C33 H33 120.0 .
C33 C34 C35 119.9(3) .
C33 C34 H34 120.1 .
C35 C34 H34 120.1 .
C34 C35 C36 120.2(3) .
C34 C35 H35 119.9 .
C36 C35 H35 119.9 .
C35 C36 C31 120.9(3) .
C35 C36 H36 119.5 .
C31 C36 H36 119.5 .
C38 C37 C42 117.7(3) .
C38 C37 C30 122.0(3) .
C42 C37 C30 119.7(3) .
C39 C38 C37 121.3(3) .
C39 C38 H38 119.4 .
C37 C38 H38 119.4 .
C38 C39 C40 119.9(3) .
C38 C39 H39 120.1 .
C40 C39 H39 120.1 .
C41 C40 C39 119.8(3) .
C41 C40 H40 120.1 .
C39 C40 H40 120.1 .
C40 C41 C42 120.7(3) .
C40 C41 H41 119.7 .
C42 C41 H41 119.7 .
C41 C42 C37 120.7(3) .
C41 C42 H42 119.7 .
C37 C42 H42 119.7 .
C44 C43 H43A 109.5 .
C44 C43 H43B 109.5 .
H43A C43 H43B 109.5 .
C44 C43 H43C 109.5 .
H43A C43 H43C 109.5 .
H43B C43 H43C 109.5 .
O3 C44 C45 122.9(4) .
O3 C44 C43 121.7(4) .
C45 C44 C43 115.4(3) .
C44 C45 H45A 109.5 .
C44 C45 H45B 109.5 .
H45A C45 H45B 109.5 .
C44 C45 H45C 109.5 .
H45A C45 H45C 109.5 .
H45B C45 H45C 109.5 .
C46 O4 C46 107.2(7) 2_655
O4 C46 C47 103.0(5) .
O4 C46 H46A 111.2 .
C47 C46 H46A 111.2 .
O4 C46 H46B 111.2 .
C47 C46 H46B 111.2 .
H46A C46 H46B 109.1 .
C46 C47 H47A 109.5 .
C46 C47 H47B 109.5 .
H47A C47 H47B 109.5 .
C46 C47 H47C 109.5 .
H47A C47 H47C 109.5 .
H47B C47 H47C 109.5 .

loop_
_geom_bond_atom_site_label_1
_geom_bond_atom_site_label_2
_geom_bond_distance
_geom_bond_site_symmetry_2
Pd1 C1 1.919(3) .
Pd1 N2 2.145(2) .
Pd1 N1 2.147(2) .
Pd1 Br1 2.5877(4) .
O1 C12 1.418(3) .
O1 H1O 0.8950 .
O2 C30 1.418(3) .
O2 H2O 0.9187 .
N1 C8 1.509(4) .
N1 C11 1.526(3) .
N1 C7 1.531(4) .
N2 C26 1.498(3) .
N2 C25 1.521(4) .
N2 C29 1.537(4) .
C1 C6 1.384(4) .
C1 C2 1.388(4) .
C2 C3 1.395(4) .
C2 C7 1.491(4) .
C3 C4 1.393(5) .
C3 H3 0.9500 .
C4 C5 1.389(4) .
C4 H4 0.9500 .
C5 C6 1.400(4) .
C5 H5 0.9500 .
C6 C25 1.499(4) .
C7 H7A 0.9900 .
C7 H7B 0.9900 .
C8 C9 1.536(4) .
C8 H8A 0.9900 .
C8 H8B 0.9900 .
C9 C10 1.537(4) .
C9 H9A 0.9900 .
C9 H9B 0.9900 .
C10 C11 1.566(4) .
C10 H10A 0.9900 .
C10 H10B 0.9900 .
C11 C12 1.544(4) .
C11 H11 1.0000 .
C12 C19 1.535(4) .
C12 C13 1.548(4) .
C13 C18 1.386(4) .
C13 C14 1.397(4) .
C14 C15 1.389(4) .
C14 H14 0.9500 .
C15 C16 1.386(5) .
C15 H15 0.9500 .
C16 C17 1.391(4) .
C16 H16 0.9500 .
C17 C18 1.390(4) .
C17 H17 0.9500 .
C18 H18 0.9500 .
C19 C24 1.390(4) .
C19 C20 1.393(4) .
C20 C21 1.391(4) .
C20 H20 0.9500 .
C21 C22 1.381(5) .
C21 H21 0.9500 .
C22 C23 1.379(5) .
C22 H22 0.9500 .
C23 C24 1.395(4) .
C23 H23 0.9500 .
C24 H24 0.9500 .
C25 H25A 0.9900 .
C25 H25B 0.9900 .
C26 C27 1.523(4) .
C26 H26A 0.9900 .
C26 H26B 0.9900 .
C27 C28 1.519(4) .
C27 H27A 0.9900 .
C27 H27B 0.9900 .
C28 C29 1.548(4) .
C28 H28A 0.9900 .
C28 H28B 0.9900 .
C29 C30 1.548(4) .
C29 H29 1.0000 .
C30 C37 1.533(4) .
C30 C31 1.545(4) .
C31 C36 1.393(4) .
C31 C32 1.401(4) .
C32 C33 1.394(4) .
C32 H32 0.9500 .
C33 C34 1.384(5) .
C33 H33 0.9500 .
C34 C35 1.384(5) .
C34 H34 0.9500 .
C35 C36 1.392(4) .
C35 H35 0.9500 .
C36 H36 0.9500 .
C37 C38 1.397(4) .
C37 C42 1.400(4) .
C38 C39 1.383(4) .
C38 H38 0.9500 .
C39 C40 1.389(5) .
C39 H39 0.9500 .
C40 C41 1.370(5) .
C40 H40 0.9500 .
C41 C42 1.386(5) .
C41 H41 0.9500 .
C42 H42 0.9500 .
O3 C44 1.207(4) .
C43 C44 1.505(5) .
C43 H43A 0.9800 .
C43 H43B 0.9800 .
C43 H43C 0.9800 .
C44 C45 1.501(5) .
C45 H45A 0.9800 .
C45 H45B 0.9800 .
C45 H45C 0.9800 .
O4 C46 1.424(7) .
O4 C46 1.424(7) 2_655
C46 C47 1.501(10) .
C46 H46A 0.9900 .
C46 H46B 0.9900 .
C47 H47A 0.9800 .
C47 H47B 0.9800 .
C47 H47C 0.9800 .

loop_
_geom_torsion_atom_site_label_1
_geom_torsion_atom_site_label_2
_geom_torsion_atom_site_label_3
_geom_torsion_atom_site_label_4
_geom_torsion
_geom_torsion_site_symmetry_1
C1 Pd1 N1 C8 146.0(2) .
N2 Pd1 N1 C8 139.2(3) .
Br1 Pd1 N1 C8 -33.64(19) .
C1 Pd1 N1 C11 -90.9(2) .
N2 Pd1 N1 C11 -97.6(3) .
Br1 Pd1 N1 C11 89.5(2) .
C1 Pd1 N1 C7 28.13(18) .
N2 Pd1 N1 C7 21.3(4) .
Br1 Pd1 N1 C7 -151.53(16) .
C1 Pd1 N2 C26 146.5(2) .
N1 Pd1 N2 C26 153.3(3) .
Br1 Pd1 N2 C26 -33.86(18) .
C1 Pd1 N2 C25 28.69(17) .
N1 Pd1 N2 C25 35.5(4) .
Br1 Pd1 N2 C25 -151.64(15) .
C1 Pd1 N2 C29 -89.7(2) .
N1 Pd1 N2 C29 -82.9(3) .
Br1 Pd1 N2 C29 89.99(18) .
N2 Pd1 C1 C6 -14.4(2) .
N1 Pd1 C1 C6 167.7(2) .
N2 Pd1 C1 C2 161.8(2) .
N1 Pd1 C1 C2 -16.0(2) .
C6 C1 C2 C3 0.2(4) .
Pd1 C1 C2 C3 -175.9(2) .
C6 C1 C2 C7 174.7(3) .
Pd1 C1 C2 C7 -1.3(3) .
C1 C2 C3 C4 -0.3(4) .
C7 C2 C3 C4 -174.1(3) .
C2 C3 C4 C5 0.9(5) .
C3 C4 C5 C6 -1.3(4) .
C2 C1 C6 C5 -0.6(4) .
Pd1 C1 C6 C5 175.4(2) .
C2 C1 C6 C25 179.3(3) .
Pd1 C1 C6 C25 -4.7(3) .
C4 C5 C6 C1 1.2(4) .
C4 C5 C6 C25 -178.8(3) .
C1 C2 C7 N1 26.3(3) .
C3 C2 C7 N1 -159.8(3) .
C8 N1 C7 C2 -156.1(2) .
C11 N1 C7 C2 92.7(2) .
Pd1 N1 C7 C2 -35.4(2) .
C11 N1 C8 C9 41.0(3) .
C7 N1 C8 C9 -71.5(3) .
Pd1 N1 C8 C9 172.80(19) .
N1 C8 C9 C10 -36.9(3) .
C8 C9 C10 C11 18.8(3) .
C8 N1 C11 C12 95.3(3) .
C7 N1 C11 C12 -150.4(2) .
Pd1 N1 C11 C12 -31.9(3) .
C8 N1 C11 C10 -28.3(3) .
C7 N1 C11 C10 86.0(3) .
Pd1 N1 C11 C10 -155.52(18) .
C9 C10 C11 N1 5.5(3) .
C9 C10 C11 C12 -120.5(3) .
N1 C11 C12 O1 -60.0(3) .
C10 C11 C12 O1 60.0(3) .
N1 C11 C12 C19 67.0(3) .
C10 C11 C12 C19 -173.0(2) .
N1 C11 C12 C13 -176.2(2) .
C10 C11 C12 C13 -56.3(3) .
O1 C12 C13 C18 -154.7(3) .
C19 C12 C13 C18 86.9(3) .
C11 C12 C13 C18 -35.7(4) .
O1 C12 C13 C14 30.1(3) .
C19 C12 C13 C14 -88.3(3) .
C11 C12 C13 C14 149.1(3) .
C18 C13 C14 C15 -0.9(5) .
C12 C13 C14 C15 174.5(3) .
C13 C14 C15 C16 -0.3(5) .
C14 C15 C16 C17 1.4(5) .
C15 C16 C17 C18 -1.4(5) .
C14 C13 C18 C17 0.9(5) .
C12 C13 C18 C17 -174.3(3) .
C16 C17 C18 C13 0.2(5) .
O1 C12 C19 C24 -14.7(3) .
C11 C12 C19 C24 -141.0(3) .
C13 C12 C19 C24 99.8(3) .
O1 C12 C19 C20 174.0(2) .
C11 C12 C19 C20 47.7(4) .
C13 C12 C19 C20 -71.4(3) .
C24 C19 C20 C21 0.5(4) .
C12 C19 C20 C21 172.0(3) .
C19 C20 C21 C22 -0.4(5) .
C20 C21 C22 C23 0.5(5) .
C21 C22 C23 C24 -0.7(5) .
C20 C19 C24 C23 -0.7(4) .
C12 C19 C24 C23 -172.3(3) .
C22 C23 C24 C19 0.8(4) .
C1 C6 C25 N2 29.8(3) .
C5 C6 C25 N2 -150.3(3) .
C26 N2 C25 C6 -159.2(2) .
C29 N2 C25 C6 89.5(2) .
Pd1 N2 C25 C6 -37.6(2) .
C25 N2 C26 C27 -72.6(3) .
C29 N2 C26 C27 39.8(3) .
Pd1 N2 C26 C27 171.39(18) .
N2 C26 C27 C28 -40.5(3) .
C26 C27 C28 C29 25.7(3) .
C26 N2 C29 C30 100.0(3) .
C25 N2 C29 C30 -146.2(2) .
Pd1 N2 C29 C30 -28.2(3) .
C26 N2 C29 C28 -23.0(3) .
C25 N2 C29 C28 90.8(3) .
Pd1 N2 C29 C28 -151.23(19) .
C27 C28 C29 N2 -2.1(3) .
C27 C28 C29 C30 -128.0(3) .
N2 C29 C30 O2 -59.2(3) .
C28 C29 C30 O2 60.2(3) .
N2 C29 C30 C37 68.9(3) .
C28 C29 C30 C37 -171.7(2) .
N2 C29 C30 C31 -174.0(2) .
C28 C29 C30 C31 -54.6(3) .
O2 C30 C31 C36 29.8(3) .
C37 C30 C31 C36 -88.3(3) .
C29 C30 C31 C36 147.8(3) .
O2 C30 C31 C32 -153.1(3) .
C37 C30 C31 C32 88.8(3) .
C29 C30 C31 C32 -35.1(4) .
C36 C31 C32 C33 -1.6(4) .
C30 C31 C32 C33 -178.7(3) .
C31 C32 C33 C34 0.7(5) .
C32 C33 C34 C35 0.5(5) .
C33 C34 C35 C36 -0.8(5) .
C34 C35 C36 C31 -0.1(5) .
C32 C31 C36 C35 1.3(4) .
C30 C31 C36 C35 178.5(3) .
O2 C30 C37 C38 169.7(2) .
C31 C30 C37 C38 -76.8(3) .
C29 C30 C37 C38 42.4(4) .
O2 C30 C37 C42 -19.6(4) .
C31 C30 C37 C42 93.9(3) .
C29 C30 C37 C42 -146.9(3) .
C42 C37 C38 C39 0.2(4) .
C30 C37 C38 C39 171.1(3) .
C37 C38 C39 C40 -0.7(5) .
C38 C39 C40 C41 1.5(5) .
C39 C40 C41 C42 -1.9(5) .
C40 C41 C42 C37 1.4(5) .
C38 C37 C42 C41 -0.6(4) .
C30 C37 C42 C41 -171.7(3) .
C46 O4 C46 C47 -171.4(5) 2_655
